data_1571402
loop_
_publ_author_name
'Wang, Zhuoer'
'Cao, Zhaozhen'
'Hao, Aiyou'
'Xing, Pengyao'

_publ_section_title
;
 Pnictogen bonding in imide derivatives for chiral folding and
 self-assembly.
;
_journal_issue 18
_journal_name_full 'Chemical science'
_journal_page_first 6924
_journal_page_last 6933
_journal_paper_doi 10.1039/d4sc00554f
_journal_volume 15
_journal_year 2024
_chemical_formula_moiety 'C15 H11 Br0.975 N O3'
_chemical_formula_sum 'C15 H11 Br0.97 N O3'
_chemical_formula_weight 330.76
_space_group_crystal_system triclinic
_space_group_IT_number 2
_space_group_name_Hall '-P 1'
_space_group_name_H-M_alt 'P -1'
_atom_sites_solution_hydrogens geom
_atom_sites_solution_primary dual
_audit_creation_date 2023-11-22
_audit_creation_method
;
Olex2 1.3
(compiled 2020.02.04 svn.rd84adfe8 for OlexSys, GUI svn.r6032)
;
_audit_update_record
;
2023-11-22 deposited with the CCDC.	2024-04-05 downloaded from the CCDC.
;
_cell_angle_alpha 96.710(4)
_cell_angle_beta 92.275(4)
_cell_angle_gamma 111.131(6)
_cell_formula_units_Z 2
_cell_length_a 7.4015(4)
_cell_length_b 8.5478(6)
_cell_length_c 11.0934(5)
_cell_measurement_reflns_used 3665
_cell_measurement_temperature 173.00(10)
_cell_measurement_theta_max 29.9660
_cell_measurement_theta_min 2.9530
_cell_volume 647.62(7)
_computing_cell_refinement 'CrysAlisPro 1.171.41.119a (Rigaku OD, 2021)'
_computing_data_collection 'CrysAlisPro 1.171.41.119a (Rigaku OD, 2021)'
_computing_data_reduction 'CrysAlisPro 1.171.41.119a (Rigaku OD, 2021)'
_computing_molecular_graphics 'Olex2 1.3 (Dolomanov et al., 2009)'
_computing_publication_material 'Olex2 1.3 (Dolomanov et al., 2009)'
_computing_structure_refinement 'SHELXL 2018/3 (Sheldrick, 2015)'
_computing_structure_solution 'SHELXT  (Sheldrick, 2015)'
_diffrn_ambient_environment N~2~
_diffrn_ambient_temperature 173.00(10)
_diffrn_detector 'Hybrid Pixel Array Detector'
_diffrn_detector_area_resol_mean 10.0000
_diffrn_detector_type HyPix
_diffrn_measured_fraction_theta_full 1.000
_diffrn_measured_fraction_theta_max 0.808
_diffrn_measurement_details
;
List of Runs (angles in degrees, time in seconds):

  # Type    Start    End  Width  t~exp~   \w     \q     \k     \f   Frames
#--------------------------------------------------------------------------
  1  \w    -69.00  -4.00   1.00    3.82    --    5.67 -19.00 -30.00   65
  2  \w    -60.00 -15.00   1.00    3.82    --    5.67 -38.00  30.00   45
  3  \w    -65.00  15.00   1.00    3.82    --    5.67 -43.00  84.00   80
  4  \w     -8.00  18.00   1.00    3.82    --    5.67 -99.00  90.00   26
  5  \w     -7.00  78.00   1.00    3.82    --    5.67  43.00-123.00   85
  6  \w    -23.00  29.00   1.00    3.82    --   -4.50 -99.00  60.00   52
  7  \w    -15.00  11.00   1.00    3.82    --   -4.50 -99.00 -30.00   26
  8  \w    -23.00  14.00   1.00    3.82    --   -4.50 -99.00-150.00   37
;
_diffrn_measurement_device 'four-circle diffractometer'
_diffrn_measurement_device_type 'XtaLAB Synergy, Dualflex, HyPix'
_diffrn_measurement_method '\w scans'
_diffrn_orient_matrix_type 'CrysAlisPro convention (1999,Acta A55,543-557)'
_diffrn_orient_matrix_UB_11 -0.0517099000
_diffrn_orient_matrix_UB_12 -0.0817380000
_diffrn_orient_matrix_UB_13 -0.0326895000
_diffrn_orient_matrix_UB_21 -0.0892391000
_diffrn_orient_matrix_UB_22 0.0095587000
_diffrn_orient_matrix_UB_23 0.0117240000
_diffrn_orient_matrix_UB_31 0.0010149000
_diffrn_orient_matrix_UB_32 0.0360811000
_diffrn_orient_matrix_UB_33 -0.0545100000
_diffrn_radiation_monochromator mirror
_diffrn_radiation_probe x-ray
_diffrn_radiation_type 'Mo K\a'
_diffrn_radiation_wavelength 0.71073
_diffrn_reflns_av_R_equivalents 0.0514
_diffrn_reflns_av_unetI/netI 0.0669
_diffrn_reflns_Laue_measured_fraction_full 1.000
_diffrn_reflns_Laue_measured_fraction_max 0.808
_diffrn_reflns_limit_h_max 9
_diffrn_reflns_limit_h_min -10
_diffrn_reflns_limit_k_max 10
_diffrn_reflns_limit_k_min -12
_diffrn_reflns_limit_l_max 15
_diffrn_reflns_limit_l_min -14
_diffrn_reflns_number 9238
_diffrn_reflns_point_group_measured_fraction_full 1.000
_diffrn_reflns_point_group_measured_fraction_max 0.808
_diffrn_reflns_theta_full 25.242
_diffrn_reflns_theta_max 30.855
_diffrn_reflns_theta_min 2.580
_diffrn_source 'micro-focus sealed X-ray tube'
_diffrn_source_type 'PhotonJet (Mo) X-ray Source'
_exptl_absorpt_coefficient_mu 3.087
_exptl_absorpt_correction_T_max 1.00000
_exptl_absorpt_correction_T_min 0.86084
_exptl_absorpt_correction_type multi-scan
_exptl_absorpt_process_details
;
CrysAlisPro 1.171.41.119a (Rigaku Oxford Diffraction, 2021)
Empirical absorption correction using spherical harmonics,
implemented in SCALE3 ABSPACK scaling algorithm.
;
_exptl_crystal_colour 'clear light colourless'
_exptl_crystal_colour_lustre clear
_exptl_crystal_colour_modifier light
_exptl_crystal_colour_primary colourless
_exptl_crystal_density_diffrn 1.696
_exptl_crystal_description block
_exptl_crystal_F_000 332
_exptl_crystal_size_max 0.06
_exptl_crystal_size_mid 0.05
_exptl_crystal_size_min 0.03
_refine_diff_density_max 0.785
_refine_diff_density_min -0.535
_refine_diff_density_rms 0.142
_refine_ls_extinction_coef 0.020(4)
_refine_ls_extinction_expression Fc^*^=kFc[1+0.001xFc^2^\l^3^/sin(2\q)]^-1/4^
_refine_ls_extinction_method 'SHELXL-2018/3 (Sheldrick 2018)'
_refine_ls_goodness_of_fit_ref 1.199
_refine_ls_hydrogen_treatment constr
_refine_ls_matrix_type full
_refine_ls_number_parameters 194
_refine_ls_number_reflns 3286
_refine_ls_number_restraints 0
_refine_ls_restrained_S_all 1.199
_refine_ls_R_factor_all 0.0704
_refine_ls_R_factor_gt 0.0488
_refine_ls_shift/su_max 0.002
_refine_ls_shift/su_mean 0.000
_refine_ls_structure_factor_coef Fsqd
_refine_ls_weighting_details 'w=1/[\s^2^(Fo^2^)+(0.0504P)^2^+0.9002P] where P=(Fo^2^+2Fc^2^)/3'
_refine_ls_weighting_scheme calc
_refine_ls_wR_factor_gt 0.1232
_refine_ls_wR_factor_ref 0.1404
_reflns_Friedel_coverage 0.000
_reflns_number_gt 2576
_reflns_number_total 3286
_reflns_threshold_expression 'I > 2\s(I)'
_cod_data_source_file d4sc00554f2.cif
_cod_data_source_block 20220719co2_auto
_cod_depositor_comments 'Adding full bibliography for 1571402--1571406.cif.'
_cod_database_code 1571402
_shelx_shelxl_version_number 2018/3
_chemical_oxdiff_formula CONBr
_shelx_space_group_comment
;
The symmetry employed for this shelxl refinement is uniquely defined
by the following loop, which should always be used as a source of
symmetry information in preference to the above space-group names.
They are only intended as comments.
;
_shelx_estimated_absorpt_t_max 0.913
_shelx_estimated_absorpt_t_min 0.836
_reflns_odcompleteness_completeness 99.96
_reflns_odcompleteness_iscentric 1
_reflns_odcompleteness_theta 26.32
_olex2_refinement_description
;
1. Fixed Uiso
 At 1.2 times of:
  All C(H) groups, All C(H,H) groups
 At 1.5 times of:
  All C(H,H,H) groups
2.a Secondary CH2 refined with riding coordinates:
 C16(H16A,H16B), C17(H17A,H17B)
2.b Aromatic/amide H refined with riding coordinates:
 C9(H9), C14(H14), C15(H15), C10(H10)
2.c Idealised Me refined as rotating group:
 C19(H19A,H19B,H19C)
;
_olex2_submission_special_instructions 'No special instructions were received'
_oxdiff_exptl_absorpt_empirical_details
;
Empirical correction (ABSPACK) includes:
- Absorption correction using spherical harmonics
- Frame scaling
;
_oxdiff_exptl_absorpt_empirical_full_max 1.242
_oxdiff_exptl_absorpt_empirical_full_min 0.762

loop_
_space_group_symop_operation_xyz
'x, y, z'
'-x, -y, -z'

loop_
_atom_site_label
_atom_site_type_symbol
_atom_site_fract_x
_atom_site_fract_y
_atom_site_fract_z
_atom_site_U_iso_or_equiv
_atom_site_adp_type
_atom_site_occupancy
_atom_site_site_symmetry_order
_atom_site_calc_flag
_atom_site_refinement_flags_posn
_atom_site_refinement_flags_adp
_atom_site_refinement_flags_occupancy
_atom_site_disorder_assembly
_atom_site_disorder_group
Br13 Br -0.03629(7) 0.23583(6) 0.70518(4) 0.02848(19) Uani 0.885(4) 1 d . . . A 1
O20 O 0.6304(4) 0.8938(4) 0.3425(2) 0.0282(7) Uani 1 1 d . . . . .
O18 O 0.3401(5) 0.8754(4) 0.0970(3) 0.0378(8) Uani 1 1 d . . . . .
O21 O 0.2631(5) 0.3791(4) 0.1346(3) 0.0367(8) Uani 1 1 d . . . . .
N6 N 0.4408(5) 0.6386(4) 0.2369(3) 0.0228(7) Uani 1 1 d . . . . .
C8 C 0.4300(5) 0.6962(5) 0.4587(3) 0.0202(8) Uani 1 1 d . . . . .
C3 C 0.2896(5) 0.5310(5) 0.4565(3) 0.0204(8) Uani 1 1 d . . . . .
C2 C 0.2150(6) 0.4783(5) 0.5678(4) 0.0251(9) Uani 1 1 d . . . . .
C7 C 0.5090(5) 0.7542(5) 0.3441(3) 0.0198(8) Uani 1 1 d . . . . .
C4 C 0.2272(5) 0.4191(5) 0.3457(4) 0.0225(8) Uani 1 1 d . . . . .
C9 C 0.4923(6) 0.8053(5) 0.5658(3) 0.0240(8) Uani 1 1 d . . . . .
H9 H 0.585795 0.916030 0.565867 0.029 Uiso 1 1 calc R U . . .
C1 C 0.0743(6) 0.3115(6) 0.5604(4) 0.0275(9) Uani 1 1 d . . . . .
C5 C 0.3073(6) 0.4731(5) 0.2312(4) 0.0251(9) Uani 1 1 d . . . . .
C14 C 0.0131(6) 0.2053(6) 0.4537(4) 0.0306(10) Uani 1 1 d . . . . .
H14 H -0.081582 0.094826 0.452494 0.037 Uiso 1 1 calc R U . . .
C15 C 0.0892(6) 0.2582(5) 0.3449(4) 0.0280(9) Uani 1 1 d . . . . .
H15 H 0.045685 0.183233 0.270476 0.034 Uiso 1 1 calc R U . . .
C11 C 0.2846(6) 0.5958(6) 0.6774(4) 0.0289(9) Uani 1 1 d . . . . .
C10 C 0.4183(6) 0.7540(6) 0.6756(4) 0.0296(9) Uani 1 1 d . . . . .
H10 H 0.462278 0.830596 0.749266 0.036 Uiso 1 1 calc R U . . .
C16 C 0.5185(7) 0.6954(6) 0.1232(4) 0.0313(10) Uani 1 1 d . . . . .
H16A H 0.556979 0.606818 0.078386 0.038 Uiso 1 1 calc R U . . .
H16B H 0.636686 0.799117 0.143234 0.038 Uiso 1 1 calc R U . . .
C17 C 0.3747(7) 0.7322(6) 0.0415(4) 0.0359(11) Uani 1 1 d . . . . .
H17A H 0.427097 0.754186 -0.038212 0.043 Uiso 1 1 calc R U . . .
H17B H 0.251146 0.632831 0.027057 0.043 Uiso 1 1 calc R U . . .
C19 C 0.2037(8) 0.9132(8) 0.0238(5) 0.0533(15) Uani 1 1 d . . . . .
H19A H 0.251231 0.932196 -0.056430 0.080 Uiso 1 1 calc R U . . .
H19B H 0.187359 1.015495 0.063118 0.080 Uiso 1 1 calc R U . . .
H19C H 0.078483 0.818100 0.014302 0.080 Uiso 1 1 calc R U . . .
Br1 Br 0.1332(8) 0.4601(8) 0.7944(4) 0.039(2) Uani 0.090(2) 1 d . . . B 2

loop_
_atom_site_aniso_label
_atom_site_aniso_U_11
_atom_site_aniso_U_22
_atom_site_aniso_U_33
_atom_site_aniso_U_23
_atom_site_aniso_U_13
_atom_site_aniso_U_12
Br13 0.0271(3) 0.0319(3) 0.0312(3) 0.01579(18) 0.01052(17) 0.0123(2)
O20 0.0292(16) 0.0249(16) 0.0287(15) 0.0064(12) 0.0051(12) 0.0069(13)
O18 0.0407(19) 0.0405(19) 0.0350(17) 0.0112(14) -0.0007(14) 0.0168(15)
O21 0.047(2) 0.0285(17) 0.0272(15) -0.0046(12) 0.0005(13) 0.0081(15)
N6 0.0252(17) 0.0217(17) 0.0212(16) 0.0028(12) 0.0040(13) 0.0083(14)
C8 0.0202(19) 0.0210(19) 0.0231(18) 0.0050(14) 0.0029(14) 0.0111(16)
C3 0.0165(18) 0.023(2) 0.0246(18) 0.0070(15) 0.0023(14) 0.0089(15)
C2 0.023(2) 0.029(2) 0.030(2) 0.0115(16) 0.0067(15) 0.0161(17)
C7 0.0216(19) 0.0188(19) 0.0226(18) 0.0054(14) 0.0040(14) 0.0110(16)
C4 0.0188(19) 0.019(2) 0.030(2) 0.0046(15) 0.0003(15) 0.0081(16)
C9 0.023(2) 0.024(2) 0.029(2) 0.0038(15) 0.0010(15) 0.0135(17)
C1 0.022(2) 0.035(2) 0.033(2) 0.0165(18) 0.0070(16) 0.0152(18)
C5 0.025(2) 0.022(2) 0.028(2) 0.0009(15) -0.0018(15) 0.0099(17)
C14 0.022(2) 0.023(2) 0.049(3) 0.0162(19) 0.0037(18) 0.0077(17)
C15 0.024(2) 0.020(2) 0.039(2) 0.0051(16) -0.0009(17) 0.0077(17)
C11 0.029(2) 0.037(3) 0.028(2) 0.0085(17) 0.0038(16) 0.021(2)
C10 0.032(2) 0.037(3) 0.0243(19) 0.0024(17) 0.0015(16) 0.020(2)
C16 0.038(2) 0.034(2) 0.0225(19) 0.0046(16) 0.0095(17) 0.013(2)
C17 0.043(3) 0.037(3) 0.026(2) 0.0083(18) 0.0005(18) 0.013(2)
C19 0.046(3) 0.067(4) 0.054(3) 0.029(3) 0.000(2) 0.022(3)
Br1 0.046(3) 0.059(4) 0.024(3) 0.017(2) 0.015(2) 0.029(3)

loop_
_atom_type_symbol
_atom_type_description
_atom_type_scat_dispersion_real
_atom_type_scat_dispersion_imag
_atom_type_scat_source
C C 0.0033 0.0016 'International Tables Vol C Tables 4.2.6.8 and 6.1.1.4'
H H 0.0000 0.0000 'International Tables Vol C Tables 4.2.6.8 and 6.1.1.4'
Br Br -0.2901 2.4595 'International Tables Vol C Tables 4.2.6.8 and 6.1.1.4'
N N 0.0061 0.0033 'International Tables Vol C Tables 4.2.6.8 and 6.1.1.4'
O O 0.0106 0.0060 'International Tables Vol C Tables 4.2.6.8 and 6.1.1.4'

loop_
_geom_angle_atom_site_label_1
_geom_angle_atom_site_label_2
_geom_angle_atom_site_label_3
_geom_angle
_geom_angle_site_symmetry_1
_geom_angle_site_symmetry_3
_geom_angle_publ_flag
C17 O18 C19 111.6(4) . . ?
C7 N6 C16 117.4(3) . . ?
C5 N6 C7 124.6(3) . . ?
C5 N6 C16 118.0(3) . . ?
C3 C8 C7 120.1(3) . . ?
C9 C8 C3 120.7(3) . . ?
C9 C8 C7 119.2(4) . . ?
C8 C3 C2 119.1(3) . . ?
C4 C3 C8 120.3(3) . . ?
C4 C3 C2 120.6(4) . . ?
C3 C2 C11 118.3(4) . . ?
C1 C2 C3 116.7(4) . . ?
C1 C2 C11 124.9(4) . . ?
O20 C7 N6 120.8(3) . . ?
O20 C7 C8 122.0(3) . . ?
N6 C7 C8 117.2(3) . . ?
C3 C4 C5 120.4(3) . . ?
C15 C4 C3 119.6(4) . . ?
C15 C4 C5 120.0(4) . . ?
C8 C9 H9 119.8 . . ?
C8 C9 C10 120.3(4) . . ?
C10 C9 H9 119.8 . . ?
C2 C1 Br13 118.8(3) . . ?
C14 C1 Br13 118.8(3) . . ?
C14 C1 C2 122.4(4) . . ?
O21 C5 N6 120.0(4) . . ?
O21 C5 C4 122.6(4) . . ?
N6 C5 C4 117.4(3) . . ?
C1 C14 H14 119.9 . . ?
C1 C14 C15 120.3(4) . . ?
C15 C14 H14 119.9 . . ?
C4 C15 C14 120.3(4) . . ?
C4 C15 H15 119.8 . . ?
C14 C15 H15 119.8 . . ?
C2 C11 Br1 100.3(3) . . ?
C10 C11 C2 120.8(4) . . ?
C10 C11 Br1 138.9(4) . . ?
C9 C10 H10 119.6 . . ?
C11 C10 C9 120.7(4) . . ?
C11 C10 H10 119.6 . . ?
N6 C16 H16A 109.0 . . ?
N6 C16 H16B 109.0 . . ?
N6 C16 C17 113.1(4) . . ?
H16A C16 H16B 107.8 . . ?
C17 C16 H16A 109.0 . . ?
C17 C16 H16B 109.0 . . ?
O18 C17 C16 109.7(4) . . ?
O18 C17 H17A 109.7 . . ?
O18 C17 H17B 109.7 . . ?
C16 C17 H17A 109.7 . . ?
C16 C17 H17B 109.7 . . ?
H17A C17 H17B 108.2 . . ?
O18 C19 H19A 109.5 . . ?
O18 C19 H19B 109.5 . . ?
O18 C19 H19C 109.5 . . ?
H19A C19 H19B 109.5 . . ?
H19A C19 H19C 109.5 . . ?
H19B C19 H19C 109.5 . . ?

loop_
_geom_bond_atom_site_label_1
_geom_bond_atom_site_label_2
_geom_bond_distance
_geom_bond_site_symmetry_2
_geom_bond_publ_flag
Br13 C1 1.906(4) . ?
O20 C7 1.210(5) . ?
O18 C17 1.417(6) . ?
O18 C19 1.419(6) . ?
O21 C5 1.217(5) . ?
N6 C7 1.401(5) . ?
N6 C5 1.396(5) . ?
N6 C16 1.469(5) . ?
C8 C3 1.417(5) . ?
C8 C7 1.484(5) . ?
C8 C9 1.372(5) . ?
C3 C2 1.427(5) . ?
C3 C4 1.414(5) . ?
C2 C1 1.421(6) . ?
C2 C11 1.430(6) . ?
C4 C5 1.476(6) . ?
C4 C15 1.385(6) . ?
C9 H9 0.9500 . ?
C9 C10 1.407(6) . ?
C1 C14 1.356(6) . ?
C14 H14 0.9500 . ?
C14 C15 1.406(6) . ?
C15 H15 0.9500 . ?
C11 C10 1.360(7) . ?
C11 Br1 1.953(7) . ?
C10 H10 0.9500 . ?
C16 H16A 0.9900 . ?
C16 H16B 0.9900 . ?
C16 C17 1.511(6) . ?
C17 H17A 0.9900 . ?
C17 H17B 0.9900 . ?
C19 H19A 0.9800 . ?
C19 H19B 0.9800 . ?
C19 H19C 0.9800 . ?

loop_
_geom_torsion_atom_site_label_1
_geom_torsion_atom_site_label_2
_geom_torsion_atom_site_label_3
_geom_torsion_atom_site_label_4
_geom_torsion
_geom_torsion_site_symmetry_1
_geom_torsion_site_symmetry_2
_geom_torsion_site_symmetry_3
_geom_torsion_site_symmetry_4
_geom_torsion_publ_flag
Br13 C1 C14 C15 178.9(3) . . . . ?
N6 C16 C17 O18 67.3(5) . . . . ?
C8 C3 C2 C1 179.9(3) . . . . ?
C8 C3 C2 C11 0.5(5) . . . . ?
C8 C3 C4 C5 -0.2(5) . . . . ?
C8 C3 C4 C15 -179.7(4) . . . . ?
C8 C9 C10 C11 0.1(6) . . . . ?
C3 C8 C7 O20 -179.3(4) . . . . ?
C3 C8 C7 N6 -0.9(5) . . . . ?
C3 C8 C9 C10 0.5(6) . . . . ?
C3 C2 C1 Br13 -178.2(3) . . . . ?
C3 C2 C1 C14 0.5(6) . . . . ?
C3 C2 C11 C10 0.0(6) . . . . ?
C3 C2 C11 Br1 178.9(3) . . . . ?
C3 C4 C5 O21 177.3(4) . . . . ?
C3 C4 C5 N6 -1.7(5) . . . . ?
C3 C4 C15 C14 -0.8(6) . . . . ?
C2 C3 C4 C5 -178.9(3) . . . . ?
C2 C3 C4 C15 1.5(6) . . . . ?
C2 C1 C14 C15 0.2(6) . . . . ?
C2 C11 C10 C9 -0.4(6) . . . . ?
C7 N6 C5 O21 -176.6(4) . . . . ?
C7 N6 C5 C4 2.4(6) . . . . ?
C7 N6 C16 C17 -105.8(4) . . . . ?
C7 C8 C3 C2 -179.7(3) . . . . ?
C7 C8 C3 C4 1.5(5) . . . . ?
C7 C8 C9 C10 179.4(3) . . . . ?
C4 C3 C2 C1 -1.3(5) . . . . ?
C4 C3 C2 C11 179.3(3) . . . . ?
C9 C8 C3 C2 -0.8(5) . . . . ?
C9 C8 C3 C4 -179.6(3) . . . . ?
C9 C8 C7 O20 1.8(6) . . . . ?
C9 C8 C7 N6 -179.8(3) . . . . ?
C1 C2 C11 C10 -179.3(4) . . . . ?
C1 C2 C11 Br1 -0.4(5) . . . . ?
C1 C14 C15 C4 0.0(6) . . . . ?
C5 N6 C7 O20 177.3(4) . . . . ?
C5 N6 C7 C8 -1.1(5) . . . . ?
C5 N6 C16 C17 75.2(5) . . . . ?
C5 C4 C15 C14 179.6(4) . . . . ?
C15 C4 C5 O21 -3.2(6) . . . . ?
C15 C4 C5 N6 177.8(4) . . . . ?
C11 C2 C1 Br13 1.1(5) . . . . ?
C11 C2 C1 C14 179.8(4) . . . . ?
C16 N6 C7 O20 -1.6(5) . . . . ?
C16 N6 C7 C8 180.0(3) . . . . ?
C16 N6 C5 O21 2.3(6) . . . . ?
C16 N6 C5 C4 -178.7(3) . . . . ?
C19 O18 C17 C16 -179.3(4) . . . . ?
Br1 C11 C10 C9 -178.7(4) . . . . ?
